data_7039433
loop_
_publ_author_name
'Duan, Yu-Lai'
'He, Jia-Xuan'
'Wang, Wei'
'Zhou, Jing-Jing'
'Huang, Yong'
'Yang, Ying'

_publ_section_title
;
 Synthesis and characterization of dinuclear rare-earth complexes
 supported by amine-bridged bis(phenolate) ligands and their catalytic
 activity for the ring-opening polymerization of l-lactide.
;
_journal_issue 26
_journal_name_full 'Dalton transactions (Cambridge, England : 2003)'
_journal_page_first 10807
_journal_page_last 10820
_journal_paper_doi 10.1039/c6dt01486k
_journal_volume 45
_journal_year 2016
_chemical_formula_moiety 'C78 H118 N2 Nd2 O12, 2(C2.50 Cl O0.50), C Cl2, 2(C H2)'
_chemical_formula_sum 'C86 H122 Cl4 N2 Nd2 O13'
_chemical_formula_weight 1822.14
_chemical_name_systematic
; 
 ? 
;
_space_group_IT_number 2
_symmetry_cell_setting triclinic
_symmetry_space_group_name_Hall '-P 1'
_symmetry_space_group_name_H-M 'P -1'
_atom_sites_solution_hydrogens geom
_atom_sites_solution_primary direct
_atom_sites_solution_secondary difmap
_audit_creation_method SHELXL-97
_audit_update_record
;
2016-04-01 deposited with the CCDC.
2016-06-02 downloaded from the CCDC.
;
_cell_angle_alpha 116.671(5)
_cell_angle_beta 90.548(4)
_cell_angle_gamma 119.262(5)
_cell_formula_units_Z 1
_cell_length_a 14.5186(6)
_cell_length_b 14.5365(6)
_cell_length_c 14.6986(7)
_cell_measurement_reflns_used 9475
_cell_measurement_temperature 293(2)
_cell_measurement_theta_max 28.7270
_cell_measurement_theta_min 3.7560
_cell_volume 2311.7(3)
_computing_cell_refinement 'Bruker XSCANS'
_computing_data_collection 'Bruker XSCANS'
_computing_data_reduction 'Bruker SHELXTL'
_computing_molecular_graphics 'Bruker SHELXTL'
_computing_publication_material 'Bruker SHELXTL'
_computing_structure_refinement 'SHELXL-97 (Sheldrick, 1997)'
_computing_structure_solution 'SHELXS-97 (Sheldrick, 1990)'
_diffrn_ambient_temperature 293(2)
_diffrn_measured_fraction_theta_full 0.986
_diffrn_measured_fraction_theta_max 0.986
_diffrn_measurement_device_type 'SuperNova, Dual, Cu at zero, Eos'
_diffrn_measurement_method '\w scans'
_diffrn_radiation_monochromator graphite
_diffrn_radiation_source 'fine-focus sealed tube'
_diffrn_radiation_type MoK\a
_diffrn_radiation_wavelength 0.71073
_diffrn_reflns_av_R_equivalents 0.0243
_diffrn_reflns_av_sigmaI/netI 0.0337
_diffrn_reflns_limit_h_max 17
_diffrn_reflns_limit_h_min -17
_diffrn_reflns_limit_k_max 14
_diffrn_reflns_limit_k_min -17
_diffrn_reflns_limit_l_max 17
_diffrn_reflns_limit_l_min -17
_diffrn_reflns_number 15826
_diffrn_reflns_theta_full 25.00
_diffrn_reflns_theta_max 25.00
_diffrn_reflns_theta_min 1.62
_exptl_absorpt_coefficient_mu 1.282
_exptl_absorpt_correction_T_max 1.00000
_exptl_absorpt_correction_T_min 0.36302
_exptl_absorpt_correction_type multi-scan
_exptl_crystal_colour 'pale blue'
_exptl_crystal_density_diffrn 1.309
_exptl_crystal_density_method 'not measured'
_exptl_crystal_description block
_exptl_crystal_F_000 944
_exptl_crystal_size_max 0.30
_exptl_crystal_size_mid 0.28
_exptl_crystal_size_min 0.24
_refine_diff_density_max 0.847
_refine_diff_density_min -0.958
_refine_diff_density_rms 0.110
_refine_ls_extinction_method none
_refine_ls_goodness_of_fit_ref 1.002
_refine_ls_hydrogen_treatment mixed
_refine_ls_matrix_type full
_refine_ls_number_parameters 541
_refine_ls_number_reflns 8037
_refine_ls_number_restraints 930
_refine_ls_restrained_S_all 0.976
_refine_ls_R_factor_all 0.0489
_refine_ls_R_factor_gt 0.0478
_refine_ls_shift/su_max 0.000
_refine_ls_shift/su_mean 0.000
_refine_ls_structure_factor_coef Fsqd
_refine_ls_weighting_details 'calc w=1/[\s^2^(Fo^2^)+(0.0400P)^2^+19.0000P] where P=(Fo^2^+2Fc^2^)/3'
_refine_ls_weighting_scheme calc
_refine_ls_wR_factor_gt 0.1277
_refine_ls_wR_factor_ref 0.1282
_reflns_number_gt 7805
_reflns_number_total 8037
_reflns_threshold_expression >2sigma(I)
_cod_data_source_file c6dt01486k1.cif
_cod_data_source_block hy114
_cod_depositor_comments
;
The following automatic conversions were performed:

'_symmetry_cell_setting' value 'Triclinic' changed to 'triclinic'
according to
/usr/data/users/saulius/crontab/automatic-downloads/rss-feeds/RSC/lib/dictionaries/cif_core.dic
dictionary named 'cif_core.dic' version 2.4.2 from 2011-04-26.

Automatic conversion script
Id: cif_fix_values 4268 2015-11-12 08:31:59Z antanas 

 Adding full bibliography for 7039431--7039442.cif.
;
_cod_original_cell_volume 2311.67(18)
_cod_database_code 7039433

loop_
_symmetry_equiv_pos_as_xyz
'x, y, z'
'-x, -y, -z'

loop_
_atom_site_label
_atom_site_type_symbol
_atom_site_fract_x
_atom_site_fract_y
_atom_site_fract_z
_atom_site_U_iso_or_equiv
_atom_site_adp_type
_atom_site_occupancy
_atom_site_symmetry_multiplicity
_atom_site_calc_flag
_atom_site_refinement_flags
_atom_site_disorder_assembly
_atom_site_disorder_group
Nd1 Nd 0.09330(2) 0.53110(3) 0.34416(2) 0.02375(10) Uani 1 1 d . . .
O1 O 0.2563(3) 0.5928(4) 0.3133(3) 0.0305(8) Uani 1 1 d . . .
O2 O -0.0205(3) 0.3388(3) 0.2100(3) 0.0299(8) Uani 1 1 d . . .
O3 O 0.1188(3) 0.5582(4) 0.5199(3) 0.0321(8) Uani 1 1 d . A .
O4 O 0.0581(3) 0.4480(4) 0.5984(3) 0.0342(9) Uani 1 1 d . . .
O5 O 0.2055(4) 0.7680(4) 0.4729(4) 0.0567(13) Uani 1 1 d . . .
O6 O 0.0480(4) 0.6020(5) 0.2324(4) 0.0472(11) Uani 1 1 d . . .
N1 N 0.1579(3) 0.4008(4) 0.3666(3) 0.0236(9) Uani 1 1 d . . .
C1 C 0.3383(4) 0.5750(5) 0.3036(4) 0.0277(10) Uani 1 1 d U A .
C2 C 0.4131(4) 0.6151(5) 0.2479(4) 0.0307(11) Uani 1 1 d U . .
C3 C 0.4933(4) 0.5887(5) 0.2392(4) 0.0333(11) Uani 1 1 d U . .
H3A H 0.5428 0.6156 0.2033 0.040 Uiso 1 1 calc R . .
C4 C 0.5045(4) 0.5239(6) 0.2812(4) 0.0334(11) Uani 1 1 d U . .
C5 C 0.4315(4) 0.4884(5) 0.3373(4) 0.0309(10) Uani 1 1 d U A .
H5A H 0.4370 0.4462 0.3672 0.037 Uiso 1 1 calc R . .
C6 C 0.3507(4) 0.5144(5) 0.3498(4) 0.0271(10) Uani 1 1 d U . .
C7 C 0.2793(4) 0.4814(5) 0.4189(4) 0.0278(10) Uani 1 1 d U A .
H7A H 0.2998 0.4403 0.4435 0.033 Uiso 1 1 calc R . .
H7B H 0.2961 0.5573 0.4812 0.033 Uiso 1 1 calc R . .
C8 C 0.1323(4) 0.2917(5) 0.2648(4) 0.0263(9) Uani 1 1 d U A .
H8A H 0.1669 0.2547 0.2784 0.032 Uiso 1 1 calc R . .
H8B H 0.1659 0.3195 0.2178 0.032 Uiso 1 1 calc R . .
C9 C 0.0109(4) 0.1925(5) 0.2066(4) 0.0255(9) Uani 1 1 d U . .
C10 C -0.0254(4) 0.0717(5) 0.1729(4) 0.0277(10) Uani 1 1 d U A .
H10A H 0.0225 0.0561 0.1956 0.033 Uiso 1 1 calc R . .
C11 C -0.1309(4) -0.0267(5) 0.1062(4) 0.0302(10) Uani 1 1 d U . .
C12 C -0.1987(5) 0.0018(5) 0.0741(5) 0.0334(11) Uani 1 1 d U A .
H12A H -0.2693 -0.0628 0.0284 0.040 Uiso 1 1 calc R . .
C13 C -0.1666(4) 0.1227(5) 0.1068(5) 0.0332(11) Uani 1 1 d U . .
C14 C -0.0591(4) 0.2204(5) 0.1748(4) 0.0288(10) Uani 1 1 d U A .
C15 C 0.1016(4) 0.3646(5) 0.4392(4) 0.0272(10) Uani 1 1 d U A .
H15A H 0.1416 0.3441 0.4713 0.033 Uiso 1 1 calc R . .
H15B H 0.0278 0.2914 0.3984 0.033 Uiso 1 1 calc R . .
C16 C 0.0937(4) 0.4657(5) 0.5264(4) 0.0291(11) Uani 1 1 d U . .
C17 C 0.4026(5) 0.6825(5) 0.1970(5) 0.0347(12) Uani 1 1 d U . .
C18 C 0.4087(6) 0.7979(6) 0.2802(6) 0.0472(15) Uani 1 1 d U . .
H18A H 0.4777 0.8520 0.3353 0.071 Uiso 1 1 calc R . .
H18B H 0.3489 0.7748 0.3105 0.071 Uiso 1 1 calc R . .
H18C H 0.4033 0.8397 0.2471 0.071 Uiso 1 1 calc R . .
C19 C 0.4952(5) 0.7246(7) 0.1459(6) 0.0473(15) Uani 1 1 d U . .
H19A H 0.5655 0.7801 0.1994 0.071 Uiso 1 1 calc R . .
H19B H 0.4850 0.7660 0.1149 0.071 Uiso 1 1 calc R . .
H19C H 0.4927 0.6540 0.0915 0.071 Uiso 1 1 calc R . .
C20 C 0.2927(5) 0.5945(6) 0.1071(5) 0.0415(13) Uani 1 1 d U . .
H20A H 0.2324 0.5664 0.1356 0.062 Uiso 1 1 calc R . .
H20B H 0.2921 0.5250 0.0532 0.062 Uiso 1 1 calc R . .
H20C H 0.2852 0.6374 0.0764 0.062 Uiso 1 1 calc R . .
C21 C 0.5966(5) 0.4999(6) 0.2687(5) 0.0402(13) Uani 1 1 d U . .
C22 C 0.7071(6) 0.6205(8) 0.3423(6) 0.065(2) Uani 1 1 d U . .
H22A H 0.7048 0.6513 0.4147 0.098 Uiso 1 1 calc R . .
H22B H 0.7209 0.6802 0.3232 0.098 Uiso 1 1 calc R . .
H22C H 0.7651 0.6059 0.3353 0.098 Uiso 1 1 calc R . .
C23 C 0.6022(6) 0.4525(8) 0.1537(5) 0.0538(17) Uani 1 1 d U . .
H23A H 0.6122 0.5107 0.1339 0.081 Uiso 1 1 calc R . .
H23B H 0.5347 0.3743 0.1069 0.081 Uiso 1 1 calc R . .
H23C H 0.6632 0.4429 0.1482 0.081 Uiso 1 1 calc R . .
C24 C 0.5811(6) 0.4072(8) 0.2992(6) 0.0561(17) Uani 1 1 d U . .
H24A H 0.5774 0.4362 0.3712 0.084 Uiso 1 1 calc R . .
H24B H 0.6423 0.3980 0.2936 0.084 Uiso 1 1 calc R . .
H24C H 0.5138 0.3289 0.2521 0.084 Uiso 1 1 calc R . .
C25 C -0.1689(5) -0.1608(5) 0.0676(5) 0.0357(12) Uani 1 1 d U A .
C26 C -0.1927(6) -0.1850(6) 0.1594(6) 0.0529(16) Uani 1 1 d U . .
H26A H -0.2163 -0.2684 0.1356 0.079 Uiso 1 1 calc R A .
H26B H -0.2498 -0.1726 0.1811 0.079 Uiso 1 1 calc R . .
H26C H -0.1268 -0.1291 0.2185 0.079 Uiso 1 1 calc R . .
C27 C -0.2733(6) -0.2538(7) -0.0282(7) 0.064(2) Uani 1 1 d U . .
H27A H -0.2589 -0.2391 -0.0856 0.096 Uiso 1 1 calc R A .
H27B H -0.3323 -0.2444 -0.0082 0.096 Uiso 1 1 calc R . .
H27C H -0.2941 -0.3361 -0.0509 0.096 Uiso 1 1 calc R . .
C28 C -0.0787(5) -0.1812(5) 0.0346(5) 0.0383(13) Uani 1 1 d U . .
H28A H -0.0633 -0.1670 -0.0229 0.057 Uiso 1 1 calc R A .
H28B H -0.1026 -0.2645 0.0118 0.057 Uiso 1 1 calc R . .
H28C H -0.0130 -0.1250 0.0940 0.057 Uiso 1 1 calc R . .
C29 C -0.2449(5) 0.1443(6) 0.0606(5) 0.0424(13) Uani 1 1 d U A .
C30 C -0.3564(6) 0.0252(7) -0.0132(7) 0.065(2) Uani 1 1 d U . .
H30A H -0.3450 -0.0306 -0.0709 0.098 Uiso 1 1 calc R A .
H30B H -0.4009 0.0438 -0.0410 0.098 Uiso 1 1 calc R . .
H30C H -0.3934 -0.0124 0.0261 0.098 Uiso 1 1 calc R . .
C31 C -0.2681(6) 0.2302(7) 0.1516(6) 0.0550(17) Uani 1 1 d U . .
H31A H -0.3031 0.1922 0.1912 0.082 Uiso 1 1 calc R A .
H31B H -0.3159 0.2442 0.1222 0.082 Uiso 1 1 calc R . .
H31C H -0.1998 0.3075 0.1980 0.082 Uiso 1 1 calc R . .
C32 C -0.1891(6) 0.2031(7) -0.0049(6) 0.0539(16) Uani 1 1 d U . .
H32A H -0.1757 0.1484 -0.0614 0.081 Uiso 1 1 calc R A .
H32B H -0.1203 0.2802 0.0406 0.081 Uiso 1 1 calc R . .
H32C H -0.2367 0.2171 -0.0346 0.081 Uiso 1 1 calc R . .
C33 C 0.1787(17) 0.8438(19) 0.5427(16) 0.073(3) Uani 0.50 1 d PU A 2
H33A H 0.0994 0.8021 0.5309 0.088 Uiso 0.50 1 calc PR A 2
H33B H 0.2063 0.9173 0.5389 0.088 Uiso 0.50 1 calc PR A 2
C34 C 0.240(2) 0.876(3) 0.653(2) 0.073(4) Uani 0.40 1 d PU A 2
H34C H 0.2569 0.9552 0.7089 0.087 Uiso 0.40 1 calc PR A 2
H34D H 0.1910 0.8142 0.6695 0.087 Uiso 0.40 1 calc PR A 2
C35 C 0.3402(17) 0.8790(19) 0.6513(15) 0.081(4) Uani 0.50 1 d PU A 2
H35A H 0.4064 0.9619 0.6904 0.097 Uiso 0.50 1 calc PR A 2
H35B H 0.3440 0.8265 0.6726 0.097 Uiso 0.50 1 calc PR A 2
C33' C 0.1462(15) 0.8366(16) 0.4988(14) 0.060(3) Uani 0.50 1 d PU A 1
H33C H 0.0675 0.7828 0.4858 0.072 Uiso 0.50 1 calc PR A 1
H33D H 0.1593 0.8810 0.4620 0.072 Uiso 0.50 1 calc PR A 1
C34' C 0.2143(14) 0.9276(16) 0.6252(13) 0.086(4) Uani 0.60 1 d PU A 1
H34A H 0.2561 1.0124 0.6422 0.104 Uiso 0.60 1 calc PR A 1
H34B H 0.1622 0.9193 0.6665 0.104 Uiso 0.60 1 calc PR A 1
C35' C 0.2849(18) 0.902(2) 0.6539(18) 0.072(3) Uani 0.50 1 d PU A 1
H35C H 0.2512 0.8506 0.6838 0.087 Uiso 0.50 1 calc PR A 1
H35D H 0.3525 0.9783 0.7067 0.087 Uiso 0.50 1 calc PR A 1
C36 C 0.3121(9) 0.8280(9) 0.5412(8) 0.083(2) Uani 1 1 d U A .
H36A H 0.3743 0.8269 0.5287 0.099 Uiso 1 1 calc R B 1
C37 C -0.0657(8) 0.5441(10) 0.1741(10) 0.091(2) Uani 1 1 d U A .
H37A H -0.0874 0.4731 0.1044 0.110 Uiso 1 1 calc R . .
H37B H -0.1161 0.5175 0.2130 0.110 Uiso 1 1 calc R . .
C38 C -0.0659(10) 0.6376(11) 0.1646(12) 0.116(3) Uani 1 1 d U . .
H38A H -0.0895 0.6089 0.0899 0.139 Uiso 1 1 calc R A .
H38B H -0.1183 0.6529 0.1978 0.139 Uiso 1 1 calc R . .
C39 C 0.0370(9) 0.7456(10) 0.2120(11) 0.099(3) Uani 1 1 d U A .
H39A H 0.0396 0.8064 0.2792 0.119 Uiso 1 1 calc R . .
H39B H 0.0558 0.7793 0.1660 0.119 Uiso 1 1 calc R . .
C40 C 0.1148(8) 0.7118(9) 0.2295(9) 0.083(2) Uani 1 1 d U A .
H40A H 0.1478 0.6967 0.1718 0.099 Uiso 1 1 calc R . .
H40B H 0.1731 0.7771 0.2961 0.099 Uiso 1 1 calc R . .
C42 C -0.071(2) -0.033(3) 0.482(3) 0.158(15) Uani 0.50 1 d P . .
Cl3 Cl 0.0325(5) 0.0727(5) 0.4516(5) 0.201(2) Uani 1 1 d . . .
C43 C 0.238(3) 0.073(3) 0.333(3) 0.137(6) Uani 0.50 1 d PU . .
O44 O 0.4292(19) 0.179(2) 0.403(3) 0.220(15) Uani 0.50 1 d P . .
Cl1 Cl 0.3313(11) 0.1945(10) 0.3729(9) 0.166(4) Uani 0.50 1 d P . .
Cl2 Cl 0.3764(8) 0.0571(9) 0.4237(9) 0.169(4) Uani 0.50 1 d P . .
C41 C 0.2595(13) 0.0533(16) 0.4141(13) 0.143(5) Uani 1 1 d U . .
C45 C 0.375(3) 0.165(4) 0.478(3) 0.133(6) Uani 0.50 1 d PU . .
C46 C 0.322(3) 0.106(4) 0.297(3) 0.156(7) Uani 0.50 1 d PU . .

loop_
_atom_site_aniso_label
_atom_site_aniso_U_11
_atom_site_aniso_U_22
_atom_site_aniso_U_33
_atom_site_aniso_U_23
_atom_site_aniso_U_13
_atom_site_aniso_U_12
Nd1 0.03030(16) 0.03206(16) 0.02534(16) 0.01904(13) 0.01635(11) 0.02383(13)
O1 0.0309(19) 0.041(2) 0.037(2) 0.0254(18) 0.0190(16) 0.0254(18)
O2 0.0323(19) 0.0300(19) 0.034(2) 0.0160(17) 0.0097(16) 0.0219(17)
O3 0.044(2) 0.039(2) 0.028(2) 0.0189(17) 0.0155(17) 0.0310(19)
O4 0.044(2) 0.061(3) 0.032(2) 0.034(2) 0.0243(18) 0.041(2)
O5 0.071(3) 0.036(2) 0.057(3) 0.017(2) 0.029(3) 0.032(2)
O6 0.054(3) 0.068(3) 0.065(3) 0.056(3) 0.029(2) 0.043(3)
N1 0.025(2) 0.036(2) 0.021(2) 0.0185(19) 0.0132(17) 0.0202(19)
C1 0.0245(19) 0.036(2) 0.027(2) 0.0171(17) 0.0114(16) 0.0189(17)
C2 0.028(2) 0.038(2) 0.026(2) 0.0171(18) 0.0108(18) 0.0187(18)
C3 0.027(2) 0.046(2) 0.028(2) 0.0186(18) 0.0124(17) 0.0207(18)
C4 0.025(2) 0.048(2) 0.028(2) 0.0175(19) 0.0077(18) 0.0224(19)
C5 0.028(2) 0.043(2) 0.026(2) 0.0187(18) 0.0076(17) 0.0216(18)
C6 0.025(2) 0.036(2) 0.023(2) 0.0155(18) 0.0082(17) 0.0181(18)
C7 0.027(2) 0.037(2) 0.025(2) 0.0170(18) 0.0091(17) 0.0201(18)
C8 0.0264(19) 0.034(2) 0.028(2) 0.0165(16) 0.0120(16) 0.0220(16)
C9 0.027(2) 0.035(2) 0.025(2) 0.0165(17) 0.0141(17) 0.0227(17)
C10 0.028(2) 0.036(2) 0.029(2) 0.0182(17) 0.0138(17) 0.0229(17)
C11 0.030(2) 0.035(2) 0.031(2) 0.0170(18) 0.0158(17) 0.0216(18)
C12 0.027(2) 0.040(2) 0.037(2) 0.0183(18) 0.0127(18) 0.0222(18)
C13 0.027(2) 0.043(2) 0.037(2) 0.0207(19) 0.0123(18) 0.0245(19)
C14 0.029(2) 0.038(2) 0.030(2) 0.0185(17) 0.0147(17) 0.0238(17)
C15 0.030(2) 0.037(2) 0.028(2) 0.0224(18) 0.0155(17) 0.0219(18)
C16 0.029(2) 0.047(3) 0.023(2) 0.021(2) 0.0125(19) 0.025(2)
C17 0.033(2) 0.040(3) 0.035(3) 0.023(2) 0.016(2) 0.019(2)
C18 0.053(3) 0.043(3) 0.054(3) 0.032(3) 0.027(3) 0.026(3)
C19 0.043(3) 0.060(4) 0.050(3) 0.038(3) 0.023(3) 0.027(3)
C20 0.041(3) 0.055(3) 0.041(3) 0.031(3) 0.015(2) 0.028(3)
C21 0.030(2) 0.061(3) 0.034(3) 0.021(2) 0.010(2) 0.031(2)
C22 0.032(3) 0.083(5) 0.056(4) 0.019(4) 0.004(3) 0.032(3)
C23 0.046(3) 0.082(4) 0.042(3) 0.026(3) 0.018(3) 0.045(3)
C24 0.053(4) 0.084(4) 0.054(4) 0.034(3) 0.021(3) 0.053(3)
C25 0.034(2) 0.035(2) 0.039(3) 0.017(2) 0.014(2) 0.021(2)
C26 0.059(4) 0.045(3) 0.060(4) 0.032(3) 0.035(3) 0.028(3)
C27 0.049(4) 0.040(3) 0.073(5) 0.007(3) -0.006(3) 0.026(3)
C28 0.040(3) 0.034(3) 0.044(3) 0.020(2) 0.014(2) 0.023(2)
C29 0.031(2) 0.050(3) 0.050(3) 0.023(2) 0.006(2) 0.027(2)
C30 0.038(3) 0.064(4) 0.082(5) 0.030(4) -0.005(3) 0.029(3)
C31 0.045(3) 0.061(4) 0.073(4) 0.032(3) 0.019(3) 0.041(3)
C32 0.045(3) 0.068(4) 0.059(4) 0.037(3) 0.006(3) 0.034(3)
C33 0.073(3) 0.073(3) 0.073(3) 0.0372(16) 0.0223(12) 0.0405(16)
C34 0.078(5) 0.072(4) 0.066(4) 0.036(4) 0.024(4) 0.039(4)
C35 0.082(4) 0.075(4) 0.066(4) 0.034(4) 0.022(4) 0.033(4)
C33' 0.071(4) 0.066(4) 0.068(4) 0.042(3) 0.026(4) 0.047(3)
C34' 0.081(4) 0.077(4) 0.068(4) 0.025(4) 0.028(4) 0.034(4)
C35' 0.073(3) 0.072(3) 0.072(3) 0.0374(16) 0.0212(12) 0.0399(17)
C36 0.088(4) 0.073(4) 0.065(4) 0.029(3) 0.009(3) 0.038(3)
C37 0.080(4) 0.092(4) 0.123(5) 0.077(4) 0.006(4) 0.042(4)
C38 0.088(5) 0.105(5) 0.152(6) 0.079(5) -0.004(5) 0.043(4)
C39 0.091(5) 0.089(5) 0.140(6) 0.073(4) 0.011(5) 0.051(4)
C40 0.073(4) 0.089(4) 0.114(5) 0.073(4) 0.023(4) 0.045(3)
C42 0.104(19) 0.11(2) 0.20(3) 0.12(2) -0.05(2) -0.011(15)
Cl3 0.181(5) 0.135(4) 0.236(6) 0.097(4) 0.024(4) 0.054(4)
C43 0.115(10) 0.157(12) 0.135(11) 0.107(10) 0.036(9) 0.045(9)
O44 0.096(15) 0.16(2) 0.34(4) 0.15(3) -0.03(2) 0.012(15)
Cl1 0.223(12) 0.150(8) 0.167(9) 0.101(7) 0.046(8) 0.113(8)
Cl2 0.143(8) 0.134(7) 0.184(9) 0.060(7) 0.004(7) 0.069(6)
C41 0.118(9) 0.157(11) 0.143(11) 0.104(9) 0.041(8) 0.045(8)
C45 0.111(10) 0.154(12) 0.134(11) 0.098(10) 0.038(9) 0.053(9)
C46 0.124(10) 0.164(12) 0.139(12) 0.093(10) 0.043(9) 0.040(9)

loop_
_atom_type_symbol
_atom_type_description
_atom_type_scat_dispersion_real
_atom_type_scat_dispersion_imag
_atom_type_scat_source
C C 0.0033 0.0016 'International Tables Vol C Tables 4.2.6.8 and 6.1.1.4'
H H 0.0000 0.0000 'International Tables Vol C Tables 4.2.6.8 and 6.1.1.4'
N N 0.0061 0.0033 'International Tables Vol C Tables 4.2.6.8 and 6.1.1.4'
Nd Nd -0.1943 3.0179 'International Tables Vol C Tables 4.2.6.8 and 6.1.1.4'
O O 0.0106 0.0060 'International Tables Vol C Tables 4.2.6.8 and 6.1.1.4'
Cl Cl 0.1484 0.1585 'International Tables Vol C Tables 4.2.6.8 and 6.1.1.4'

loop_
_geom_angle_atom_site_label_1
_geom_angle_atom_site_label_2
_geom_angle_atom_site_label_3
_geom_angle
_geom_angle_site_symmetry_1
_geom_angle_site_symmetry_3
O2 Nd1 O1 105.36(14) . .
O2 Nd1 O3 115.88(14) . .
O1 Nd1 O3 107.05(13) . .
O2 Nd1 O4 93.57(14) . 2_566
O1 Nd1 O4 156.08(14) . 2_566
O3 Nd1 O4 76.42(12) . 2_566
O2 Nd1 O6 88.02(15) . .
O1 Nd1 O6 88.82(14) . .
O3 Nd1 O6 145.17(14) . .
O4 Nd1 O6 77.17(13) 2_566 .
O2 Nd1 O5 165.83(16) . .
O1 Nd1 O5 77.00(15) . .
O3 Nd1 O5 75.83(15) . .
O4 Nd1 O5 81.14(15) 2_566 .
O6 Nd1 O5 78.01(17) . .
O2 Nd1 N1 73.94(13) . .
O1 Nd1 N1 73.74(13) . .
O3 Nd1 N1 64.60(12) . .
O4 Nd1 N1 126.63(12) 2_566 .
O6 Nd1 N1 150.06(14) . .
O5 Nd1 N1 119.72(16) . .
C1 O1 Nd1 145.6(3) . .
C14 O2 Nd1 144.3(3) . .
C16 O3 Nd1 118.3(3) . .
C16 O4 Nd1 123.9(3) . 2_566
C33 O5 C36 95.6(10) . .
C33 O5 C33' 28.3(9) . .
C36 O5 C33' 118.9(9) . .
C33 O5 Nd1 132.1(9) . .
C36 O5 Nd1 119.0(5) . .
C33' O5 Nd1 119.7(8) . .
C40 O6 C37 107.2(6) . .
C40 O6 Nd1 130.0(5) . .
C37 O6 Nd1 121.6(4) . .
C15 N1 C8 111.3(4) . .
C15 N1 C7 108.8(4) . .
C8 N1 C7 109.2(4) . .
C15 N1 Nd1 105.6(3) . .
C8 N1 Nd1 113.2(3) . .
C7 N1 Nd1 108.7(3) . .
O1 C1 C6 118.7(5) . .
O1 C1 C2 122.3(5) . .
C6 C1 C2 119.0(5) . .
C3 C2 C1 118.0(5) . .
C3 C2 C17 121.6(5) . .
C1 C2 C17 120.4(5) . .
C2 C3 C4 124.0(5) . .
C2 C3 H3A 118.0 . .
C4 C3 H3A 118.0 . .
C5 C4 C3 116.6(5) . .
C5 C4 C21 122.9(5) . .
C3 C4 C21 120.4(5) . .
C6 C5 C4 121.7(5) . .
C6 C5 H5A 119.2 . .
C4 C5 H5A 119.2 . .
C5 C6 C1 120.7(5) . .
C5 C6 C7 118.8(5) . .
C1 C6 C7 120.4(5) . .
N1 C7 C6 115.6(4) . .
N1 C7 H7A 108.4 . .
C6 C7 H7A 108.4 . .
N1 C7 H7B 108.4 . .
C6 C7 H7B 108.4 . .
H7A C7 H7B 107.4 . .
N1 C8 C9 116.2(4) . .
N1 C8 H8A 108.2 . .
C9 C8 H8A 108.2 . .
N1 C8 H8B 108.2 . .
C9 C8 H8B 108.2 . .
H8A C8 H8B 107.4 . .
C10 C9 C14 120.9(5) . .
C10 C9 C8 118.2(4) . .
C14 C9 C8 120.3(5) . .
C9 C10 C11 122.0(5) . .
C9 C10 H10A 119.0 . .
C11 C10 H10A 119.0 . .
C10 C11 C12 116.6(5) . .
C10 C11 C25 121.2(5) . .
C12 C11 C25 122.1(5) . .
C11 C12 C13 123.7(5) . .
C11 C12 H12A 118.1 . .
C13 C12 H12A 118.1 . .
C12 C13 C14 118.2(5) . .
C12 C13 C29 119.8(5) . .
C14 C13 C29 121.8(5) . .
O2 C14 C9 118.7(5) . .
O2 C14 C13 122.7(5) . .
C9 C14 C13 118.5(5) . .
N1 C15 C16 112.5(4) . .
N1 C15 H15A 109.1 . .
C16 C15 H15A 109.1 . .
N1 C15 H15B 109.1 . .
C16 C15 H15B 109.1 . .
H15A C15 H15B 107.8 . .
O4 C16 O3 124.9(5) . .
O4 C16 C15 116.6(5) . .
O3 C16 C15 118.5(4) . .
C18 C17 C2 110.7(5) . .
C18 C17 C19 107.0(5) . .
C2 C17 C19 112.5(5) . .
C18 C17 C20 110.5(5) . .
C2 C17 C20 109.5(5) . .
C19 C17 C20 106.6(5) . .
C17 C18 H18A 109.5 . .
C17 C18 H18B 109.5 . .
H18A C18 H18B 109.5 . .
C17 C18 H18C 109.5 . .
H18A C18 H18C 109.5 . .
H18B C18 H18C 109.5 . .
C17 C19 H19A 109.5 . .
C17 C19 H19B 109.5 . .
H19A C19 H19B 109.5 . .
C17 C19 H19C 109.5 . .
H19A C19 H19C 109.5 . .
H19B C19 H19C 109.5 . .
C17 C20 H20A 109.5 . .
C17 C20 H20B 109.5 . .
H20A C20 H20B 109.5 . .
C17 C20 H20C 109.5 . .
H20A C20 H20C 109.5 . .
H20B C20 H20C 109.5 . .
C24 C21 C22 107.4(6) . .
C24 C21 C4 112.3(5) . .
C22 C21 C4 109.1(5) . .
C24 C21 C23 109.0(6) . .
C22 C21 C23 108.6(6) . .
C4 C21 C23 110.5(5) . .
C21 C22 H22A 109.5 . .
C21 C22 H22B 109.5 . .
H22A C22 H22B 109.5 . .
C21 C22 H22C 109.5 . .
H22A C22 H22C 109.5 . .
H22B C22 H22C 109.5 . .
C21 C23 H23A 109.5 . .
C21 C23 H23B 109.5 . .
H23A C23 H23B 109.5 . .
C21 C23 H23C 109.5 . .
H23A C23 H23C 109.5 . .
H23B C23 H23C 109.5 . .
C21 C24 H24A 109.5 . .
C21 C24 H24B 109.5 . .
H24A C24 H24B 109.5 . .
C21 C24 H24C 109.5 . .
H24A C24 H24C 109.5 . .
H24B C24 H24C 109.5 . .
C28 C25 C27 108.2(5) . .
C28 C25 C11 110.1(5) . .
C27 C25 C11 111.6(5) . .
C28 C25 C26 108.5(5) . .
C27 C25 C26 109.2(6) . .
C11 C25 C26 109.2(5) . .
C25 C26 H26A 109.5 . .
C25 C26 H26B 109.5 . .
H26A C26 H26B 109.5 . .
C25 C26 H26C 109.5 . .
H26A C26 H26C 109.5 . .
H26B C26 H26C 109.5 . .
C25 C27 H27A 109.5 . .
C25 C27 H27B 109.5 . .
H27A C27 H27B 109.5 . .
C25 C27 H27C 109.5 . .
H27A C27 H27C 109.5 . .
H27B C27 H27C 109.5 . .
C25 C28 H28A 109.5 . .
C25 C28 H28B 109.5 . .
H28A C28 H28B 109.5 . .
C25 C28 H28C 109.5 . .
H28A C28 H28C 109.5 . .
H28B C28 H28C 109.5 . .
C30 C29 C13 113.0(5) . .
C30 C29 C31 107.2(6) . .
C13 C29 C31 110.0(5) . .
C30 C29 C32 107.9(6) . .
C13 C29 C32 108.2(5) . .
C31 C29 C32 110.5(6) . .
C29 C30 H30A 109.5 . .
C29 C30 H30B 109.5 . .
H30A C30 H30B 109.5 . .
C29 C30 H30C 109.5 . .
H30A C30 H30C 109.5 . .
H30B C30 H30C 109.5 . .
C29 C31 H31A 109.5 . .
C29 C31 H31B 109.5 . .
H31A C31 H31B 109.5 . .
C29 C31 H31C 109.5 . .
H31A C31 H31C 109.5 . .
H31B C31 H31C 109.5 . .
C29 C32 H32A 109.5 . .
C29 C32 H32B 109.5 . .
H32A C32 H32B 109.5 . .
C29 C32 H32C 109.5 . .
H32A C32 H32C 109.5 . .
H32B C32 H32C 109.5 . .
O5 C33 C34 101.1(17) . .
O5 C33 H33A 111.5 . .
C34 C33 H33A 111.5 . .
O5 C33 H33B 111.5 . .
C34 C33 H33B 111.5 . .
H33A C33 H33B 109.4 . .
C35 C34 C33 112.6(19) . .
C35 C34 H34C 109.1 . .
C33 C34 H34C 109.1 . .
C35 C34 H34D 109.1 . .
C33 C34 H34D 109.1 . .
H34C C34 H34D 107.8 . .
C36 C35 C34 89.9(17) . .
C36 C35 H35A 113.7 . .
C34 C35 H35A 113.7 . .
C36 C35 H35B 113.7 . .
C34 C35 H35B 113.7 . .
H35A C35 H35B 110.9 . .
O5 C33' C34' 94.6(12) . .
O5 C33' H33C 112.8 . .
C34' C33' H33C 112.8 . .
O5 C33' H33D 112.8 . .
C34' C33' H33D 112.8 . .
H33C C33' H33D 110.3 . .
C35' C34' C33' 112.8(16) . .
C35' C34' H34A 109.0 . .
C33' C34' H34A 109.0 . .
C35' C34' H34B 109.0 . .
C33' C34' H34B 109.0 . .
H34A C34' H34B 107.8 . .
C34' C35' C36 106.6(16) . .
C34' C35' H35C 110.4 . .
C36 C35' H35C 110.4 . .
C34' C35' H35D 110.4 . .
C36 C35' H35D 110.4 . .
H35C C35' H35D 108.6 . .
C35 C36 O5 126.1(12) . .
C35 C36 C35' 36.4(11) . .
O5 C36 C35' 94.5(10) . .
C35 C36 H36A 99.1 . .
O5 C36 H36A 132.8 . .
C35' C36 H36A 132.8 . .
C38 C37 O6 105.1(8) . .
C38 C37 H37A 110.7 . .
O6 C37 H37A 110.7 . .
C38 C37 H37B 110.7 . .
O6 C37 H37B 110.7 . .
H37A C37 H37B 108.8 . .
C39 C38 C37 111.5(9) . .
C39 C38 H38A 109.3 . .
C37 C38 H38A 109.3 . .
C39 C38 H38B 109.3 . .
C37 C38 H38B 109.3 . .
H38A C38 H38B 108.0 . .
C38 C39 C40 105.5(9) . .
C38 C39 H39A 110.6 . .
C40 C39 H39A 110.6 . .
C38 C39 H39B 110.6 . .
C40 C39 H39B 110.6 . .
H39A C39 H39B 108.8 . .
O6 C40 C39 104.8(8) . .
O6 C40 H40A 110.8 . .
C39 C40 H40A 110.8 . .
O6 C40 H40B 110.8 . .
C39 C40 H40B 110.8 . .
H40A C40 H40B 108.9 . .
Cl3 C42 C42 65.9(15) 2_556 2_556
Cl3 C42 Cl3 117.8(17) 2_556 .
C42 C42 Cl3 51.8(13) 2_556 .
C42 Cl3 C42 62.2(17) 2_556 .
C46 C43 Cl1 53(2) . .
C46 C43 C41 109(3) . .
Cl1 C43 C41 100(2) . .
C45 O44 Cl1 80(2) . .
C45 O44 C46 101(2) . .
Cl1 O44 C46 42.7(16) . .
C45 O44 Cl2 52.5(19) . .
Cl1 O44 Cl2 110.2(15) . .
C46 O44 Cl2 94.7(18) . .
C46 Cl1 C43 58(2) . .
C46 Cl1 O44 71(2) . .
C43 Cl1 O44 100.6(18) . .
C46 Cl1 C45 95(2) . .
C43 Cl1 C45 82.2(16) . .
O44 Cl1 C45 44.7(15) . .
C46 Cl1 C41 76.1(18) . .
C43 Cl1 C41 40.3(12) . .
O44 Cl1 C41 73.2(11) . .
C45 Cl1 C41 42.3(11) . .
C45 Cl2 C41 57.5(15) . .
C45 Cl2 O44 51.6(16) . .
C41 Cl2 O44 85.3(12) . .
C43 C41 C45 101(2) . .
C43 C41 Cl2 112.1(18) . .
C45 C41 Cl2 52.5(16) . .
C43 C41 Cl1 40.1(14) . .
C45 C41 Cl1 61.3(14) . .
Cl2 C41 Cl1 90.6(8) . .
O44 C45 Cl2 76(2) . .
O44 C45 C41 105(3) . .
Cl2 C45 C41 70(2) . .
O44 C45 Cl1 55.1(16) . .
Cl2 C45 Cl1 109(2) . .
C41 C45 Cl1 76.4(16) . .
Cl1 C46 C43 69(3) . .
Cl1 C46 O44 66(2) . .
C43 C46 O44 104(3) . .

loop_
_geom_bond_atom_site_label_1
_geom_bond_atom_site_label_2
_geom_bond_distance
_geom_bond_site_symmetry_2
Nd1 O2 2.215(4) .
Nd1 O1 2.218(4) .
Nd1 O3 2.426(4) .
Nd1 O4 2.469(4) 2_566
Nd1 O6 2.521(4) .
Nd1 O5 2.588(5) .
Nd1 N1 2.621(4) .
O1 C1 1.332(6) .
O2 C14 1.340(7) .
O3 C16 1.261(7) .
O4 C16 1.255(6) .
O4 Nd1 2.469(4) 2_566
O5 C33 1.35(2) .
O5 C36 1.424(11) .
O5 C33' 1.544(16) .
O6 C40 1.428(10) .
O6 C37 1.461(10) .
N1 C15 1.478(6) .
N1 C8 1.476(6) .
N1 C7 1.489(6) .
C1 C6 1.399(7) .
C1 C2 1.421(7) .
C2 C3 1.384(8) .
C2 C17 1.532(8) .
C3 C4 1.401(8) .
C3 H3A 0.9300 .
C4 C5 1.390(8) .
C4 C21 1.533(7) .
C5 C6 1.389(7) .
C5 H5A 0.9300 .
C6 C7 1.519(7) .
C7 H7A 0.9700 .
C7 H7B 0.9700 .
C8 C9 1.516(7) .
C8 H8A 0.9700 .
C8 H8B 0.9700 .
C9 C10 1.385(7) .
C9 C14 1.406(7) .
C10 C11 1.387(8) .
C10 H10A 0.9300 .
C11 C12 1.388(8) .
C11 C25 1.541(8) .
C12 C13 1.404(8) .
C12 H12A 0.9300 .
C13 C14 1.407(8) .
C13 C29 1.544(8) .
C15 C16 1.514(7) .
C15 H15A 0.9700 .
C15 H15B 0.9700 .
C17 C18 1.527(9) .
C17 C19 1.541(8) .
C17 C20 1.541(8) .
C18 H18A 0.9600 .
C18 H18B 0.9600 .
C18 H18C 0.9600 .
C19 H19A 0.9600 .
C19 H19B 0.9600 .
C19 H19C 0.9600 .
C20 H20A 0.9600 .
C20 H20B 0.9600 .
C20 H20C 0.9600 .
C21 C24 1.521(10) .
C21 C22 1.528(9) .
C21 C23 1.534(9) .
C22 H22A 0.9600 .
C22 H22B 0.9600 .
C22 H22C 0.9600 .
C23 H23A 0.9600 .
C23 H23B 0.9600 .
C23 H23C 0.9600 .
C24 H24A 0.9600 .
C24 H24B 0.9600 .
C24 H24C 0.9600 .
C25 C28 1.518(8) .
C25 C27 1.535(9) .
C25 C26 1.543(9) .
C26 H26A 0.9600 .
C26 H26B 0.9600 .
C26 H26C 0.9600 .
C27 H27A 0.9600 .
C27 H27B 0.9600 .
C27 H27C 0.9600 .
C28 H28A 0.9600 .
C28 H28B 0.9600 .
C28 H28C 0.9600 .
C29 C30 1.528(9) .
C29 C31 1.543(9) .
C29 C32 1.545(10) .
C30 H30A 0.9600 .
C30 H30B 0.9600 .
C30 H30C 0.9600 .
C31 H31A 0.9600 .
C31 H31B 0.9600 .
C31 H31C 0.9600 .
C32 H32A 0.9600 .
C32 H32B 0.9600 .
C32 H32C 0.9600 .
C33 C34 1.59(3) .
C33 H33A 0.9700 .
C33 H33B 0.9700 .
C34 C35 1.43(3) .
C34 H34C 0.9700 .
C34 H34D 0.9700 .
C35 C36 1.40(2) .
C35 H35A 0.9700 .
C35 H35B 0.9700 .
C33' C34' 1.63(2) .
C33' H33C 0.9700 .
C33' H33D 0.9700 .
C34' C35' 1.36(3) .
C34' H34A 0.9700 .
C34' H34B 0.9700 .
C35' C36 1.70(2) .
C35' H35C 0.9700 .
C35' H35D 0.9700 .
C36 H36A 0.9300 .
C37 C38 1.428(13) .
C37 H37A 0.9700 .
C37 H37B 0.9700 .
C38 C39 1.374(14) .
C38 H38A 0.9700 .
C38 H38B 0.9700 .
C39 C40 1.494(12) .
C39 H39A 0.9700 .
C39 H39B 0.9700 .
C40 H40A 0.9700 .
C40 H40B 0.9700 .
C42 Cl3 1.54(2) 2_556
C42 C42 1.74(6) 2_556
C42 Cl3 1.79(3) .
Cl3 C42 1.54(2) 2_556
C43 C46 1.29(4) .
C43 Cl1 1.42(3) .
C43 C41 1.42(3) .
O44 C45 1.40(4) .
O44 Cl1 1.63(3) .
O44 C46 1.68(4) .
O44 Cl2 1.73(3) .
Cl1 C46 1.21(4) .
Cl1 C45 1.96(3) .
Cl1 C41 2.168(18) .
Cl2 C45 1.41(4) .
Cl2 C41 1.674(19) .
C41 C45 1.50(4) .

loop_
_geom_torsion_atom_site_label_1
_geom_torsion_atom_site_label_2
_geom_torsion_atom_site_label_3
_geom_torsion_atom_site_label_4
_geom_torsion
_geom_torsion_site_symmetry_1
_geom_torsion_site_symmetry_4
O2 Nd1 O1 C1 -63.7(6) . .
O3 Nd1 O1 C1 60.2(6) . .
O4 Nd1 O1 C1 155.1(5) 2_566 .
O6 Nd1 O1 C1 -151.3(6) . .
O5 Nd1 O1 C1 130.7(6) . .
N1 Nd1 O1 C1 4.0(6) . .
O1 Nd1 O2 C14 86.3(6) . .
O3 Nd1 O2 C14 -31.8(6) . .
O4 Nd1 O2 C14 -108.4(6) 2_566 .
O6 Nd1 O2 C14 174.5(6) . .
O5 Nd1 O2 C14 -175.9(6) . .
N1 Nd1 O2 C14 18.7(5) . .
O2 Nd1 O3 C16 19.2(4) . .
O1 Nd1 O3 C16 -97.9(4) . .
O4 Nd1 O3 C16 106.6(4) 2_566 .
O6 Nd1 O3 C16 148.3(3) . .
O5 Nd1 O3 C16 -169.3(4) . .
N1 Nd1 O3 C16 -36.0(3) . .
O2 Nd1 O5 C33 77.5(14) . .
O1 Nd1 O5 C33 178.8(13) . .
O3 Nd1 O5 C33 -69.6(13) . .
O4 Nd1 O5 C33 8.6(13) 2_566 .
O6 Nd1 O5 C33 87.2(13) . .
N1 Nd1 O5 C33 -118.8(13) . .
O2 Nd1 O5 C36 -151.8(7) . .
O1 Nd1 O5 C36 -50.5(6) . .
O3 Nd1 O5 C36 61.2(6) . .
O4 Nd1 O5 C36 139.3(6) 2_566 .
O6 Nd1 O5 C36 -142.0(6) . .
N1 Nd1 O5 C36 12.0(6) . .
O2 Nd1 O5 C33' 45.8(11) . .
O1 Nd1 O5 C33' 147.1(8) . .
O3 Nd1 O5 C33' -101.2(8) . .
O4 Nd1 O5 C33' -23.1(8) 2_566 .
O6 Nd1 O5 C33' 55.6(8) . .
N1 Nd1 O5 C33' -150.4(8) . .
O2 Nd1 O6 C40 -148.2(7) . .
O1 Nd1 O6 C40 -42.8(7) . .
O3 Nd1 O6 C40 76.1(7) . .
O4 Nd1 O6 C40 117.6(7) 2_566 .
O5 Nd1 O6 C40 34.1(7) . .
N1 Nd1 O6 C40 -96.2(8) . .
O2 Nd1 O6 C37 46.1(7) . .
O1 Nd1 O6 C37 151.5(7) . .
O3 Nd1 O6 C37 -89.6(7) . .
O4 Nd1 O6 C37 -48.1(7) 2_566 .
O5 Nd1 O6 C37 -131.6(7) . .
N1 Nd1 O6 C37 98.1(7) . .
O2 Nd1 N1 C15 -93.7(3) . .
O1 Nd1 N1 C15 154.5(3) . .
O3 Nd1 N1 C15 36.1(3) . .
O4 Nd1 N1 C15 -11.3(4) 2_566 .
O6 Nd1 N1 C15 -148.8(3) . .
O5 Nd1 N1 C15 90.4(3) . .
O2 Nd1 N1 C8 28.3(3) . .
O1 Nd1 N1 C8 -83.5(3) . .
O3 Nd1 N1 C8 158.0(3) . .
O4 Nd1 N1 C8 110.6(3) 2_566 .
O6 Nd1 N1 C8 -26.8(5) . .
O5 Nd1 N1 C8 -147.6(3) . .
O2 Nd1 N1 C7 149.7(3) . .
O1 Nd1 N1 C7 37.9(3) . .
O3 Nd1 N1 C7 -80.5(3) . .
O4 Nd1 N1 C7 -127.9(3) 2_566 .
O6 Nd1 N1 C7 94.6(4) . .
O5 Nd1 N1 C7 -26.2(3) . .
Nd1 O1 C1 C6 -21.4(9) . .
Nd1 O1 C1 C2 158.4(4) . .
O1 C1 C2 C3 -177.9(5) . .
C6 C1 C2 C3 1.9(8) . .
O1 C1 C2 C17 0.6(8) . .
C6 C1 C2 C17 -179.6(5) . .
C1 C2 C3 C4 0.6(9) . .
C17 C2 C3 C4 -177.9(5) . .
C2 C3 C4 C5 -2.0(9) . .
C2 C3 C4 C21 -179.4(5) . .
C3 C4 C5 C6 0.9(8) . .
C21 C4 C5 C6 178.2(5) . .
C4 C5 C6 C1 1.6(8) . .
C4 C5 C6 C7 -175.5(5) . .
O1 C1 C6 C5 176.8(5) . .
C2 C1 C6 C5 -3.0(8) . .
O1 C1 C6 C7 -6.2(8) . .
C2 C1 C6 C7 174.0(5) . .
C15 N1 C7 C6 172.9(4) . .
C8 N1 C7 C6 51.3(6) . .
Nd1 N1 C7 C6 -72.6(5) . .
C5 C6 C7 N1 -124.7(5) . .
C1 C6 C7 N1 58.2(7) . .
C15 N1 C8 C9 53.4(6) . .
C7 N1 C8 C9 173.4(4) . .
Nd1 N1 C8 C9 -65.3(5) . .
N1 C8 C9 C10 -129.5(5) . .
N1 C8 C9 C14 59.3(6) . .
C14 C9 C10 C11 0.5(8) . .
C8 C9 C10 C11 -170.6(5) . .
C9 C10 C11 C12 0.4(8) . .
C9 C10 C11 C25 178.7(5) . .
C10 C11 C12 C13 -1.1(8) . .
C25 C11 C12 C13 -179.4(5) . .
C11 C12 C13 C14 0.9(9) . .
C11 C12 C13 C29 175.7(5) . .
Nd1 O2 C14 C9 -31.1(8) . .
Nd1 O2 C14 C13 149.2(5) . .
C10 C9 C14 O2 179.6(5) . .
C8 C9 C14 O2 -9.5(7) . .
C10 C9 C14 C13 -0.8(8) . .
C8 C9 C14 C13 170.2(5) . .
C12 C13 C14 O2 179.7(5) . .
C29 C13 C14 O2 5.0(8) . .
C12 C13 C14 C9 0.0(8) . .
C29 C13 C14 C9 -174.6(5) . .
C8 N1 C15 C16 -160.8(4) . .
C7 N1 C15 C16 78.9(5) . .
Nd1 N1 C15 C16 -37.6(5) . .
Nd1 O4 C16 O3 48.4(7) 2_566 .
Nd1 O4 C16 C15 -128.8(4) 2_566 .
Nd1 O3 C16 O4 -148.7(4) . .
Nd1 O3 C16 C15 28.4(6) . .
N1 C15 C16 O4 -172.3(4) . .
N1 C15 C16 O3 10.3(7) . .
C3 C2 C17 C18 -124.4(6) . .
C1 C2 C17 C18 57.2(7) . .
C3 C2 C17 C19 -4.8(8) . .
C1 C2 C17 C19 176.8(5) . .
C3 C2 C17 C20 113.6(6) . .
C1 C2 C17 C20 -64.8(7) . .
C5 C4 C21 C24 14.3(8) . .
C3 C4 C21 C24 -168.5(6) . .
C5 C4 C21 C22 -104.6(7) . .
C3 C4 C21 C22 72.7(7) . .
C5 C4 C21 C23 136.2(6) . .
C3 C4 C21 C23 -46.5(8) . .
C10 C11 C25 C28 -43.5(7) . .
C12 C11 C25 C28 134.7(6) . .
C10 C11 C25 C27 -163.7(6) . .
C12 C11 C25 C27 14.5(8) . .
C10 C11 C25 C26 75.5(7) . .
C12 C11 C25 C26 -106.3(6) . .
C12 C13 C29 C30 4.1(9) . .
C14 C13 C29 C30 178.7(6) . .
C12 C13 C29 C31 123.9(6) . .
C14 C13 C29 C31 -61.5(8) . .
C12 C13 C29 C32 -115.3(6) . .
C14 C13 C29 C32 59.3(7) . .
C36 O5 C33 C34 -33.4(15) . .
C33' O5 C33 C34 179(3) . .
Nd1 O5 C33 C34 104.9(15) . .
O5 C33 C34 C35 32(3) . .
C33 C34 C35 C36 -10(2) . .
C33 O5 C33' C34' 14(2) . .
C36 O5 C33' C34' -23.6(13) . .
Nd1 O5 C33' C34' 138.9(8) . .
O5 C33' C34' C35' -3.2(19) . .
C33' C34' C35' C36 23(2) . .
C34 C35 C36 O5 -16(2) . .
C34 C35 C36 C35' 18(2) . .
C33 O5 C36 C35 37.2(17) . .
C33' O5 C36 C35 54.1(17) . .
Nd1 O5 C36 C35 -108.4(14) . .
C33 O5 C36 C35' 17.7(13) . .
C33' O5 C36 C35' 34.7(13) . .
Nd1 O5 C36 C35' -127.9(9) . .
C34' C35' C36 C35 174(3) . .
C34' C35' C36 O5 -32.9(16) . .
C40 O6 C37 C38 -15.3(12) . .
Nd1 O6 C37 C38 153.3(8) . .
O6 C37 C38 C39 -0.1(16) . .
C37 C38 C39 C40 14.6(17) . .
C37 O6 C40 C39 23.8(11) . .
Nd1 O6 C40 C39 -143.5(7) . .
C38 C39 C40 O6 -23.6(14) . .
Cl3 C42 Cl3 C42 0.000(3) 2_556 2_556
C41 C43 Cl1 C46 107(4) . .
C46 C43 Cl1 O44 -60(3) . .
C41 C43 Cl1 O44 47(3) . .
C46 C43 Cl1 C45 -101(3) . .
C41 C43 Cl1 C45 6(2) . .
C46 C43 Cl1 C41 -107(4) . .
C45 O44 Cl1 C46 -118(3) . .
Cl2 O44 Cl1 C46 -74(3) . .
C45 O44 Cl1 C43 -67(3) . .
C46 O44 Cl1 C43 51(2) . .
Cl2 O44 Cl1 C43 -24(3) . .
C46 O44 Cl1 C45 118(3) . .
Cl2 O44 Cl1 C45 43.8(19) . .
C45 O44 Cl1 C41 -37.5(19) . .
C46 O44 Cl1 C41 80.7(19) . .
Cl2 O44 Cl1 C41 6.3(17) . .
Cl1 O44 Cl2 C45 -59(2) . .
C46 O44 Cl2 C45 -100(3) . .
C45 O44 Cl2 C41 52(2) . .
Cl1 O44 Cl2 C41 -8(2) . .
C46 O44 Cl2 C41 -49(2) . .
C46 C43 C41 C45 45(4) . .
Cl1 C43 C41 C45 -9(3) . .
C46 C43 C41 Cl2 -9(4) . .
Cl1 C43 C41 Cl2 -62(3) . .
C46 C43 C41 Cl1 54(3) . .
C45 Cl2 C41 C43 87(2) . .
O44 Cl2 C41 C43 40(2) . .
O44 Cl2 C41 C45 -46.6(18) . .
C45 Cl2 C41 Cl1 52.1(16) . .
O44 Cl2 C41 Cl1 5.5(14) . .
C46 Cl1 C41 C43 -57(3) . .
O44 Cl1 C41 C43 -131(3) . .
C45 Cl1 C41 C43 -170(3) . .
C46 Cl1 C41 C45 114(3) . .
C43 Cl1 C41 C45 170(3) . .
O44 Cl1 C41 C45 39(2) . .
C46 Cl1 C41 Cl2 68(2) . .
C43 Cl1 C41 Cl2 125(3) . .
O44 Cl1 C41 Cl2 -6.1(16) . .
C45 Cl1 C41 Cl2 -45.6(17) . .
Cl1 O44 C45 Cl2 125.0(16) . .
C46 O44 C45 Cl2 87(3) . .
Cl1 O44 C45 C41 61(2) . .
C46 O44 C45 C41 23(4) . .
Cl2 O44 C45 C41 -64(2) . .
C46 O44 C45 Cl1 -37.5(19) . .
Cl2 O44 C45 Cl1 -125.0(16) . .
C41 Cl2 C45 O44 -112(2) . .
O44 Cl2 C45 C41 112(2) . .
C41 Cl2 C45 Cl1 -67.3(16) . .
O44 Cl2 C45 Cl1 45.1(14) . .
C43 C41 C45 O44 -41(4) . .
Cl2 C41 C45 O44 68(3) . .
Cl1 C41 C45 O44 -47(2) . .
C43 C41 C45 Cl2 -110(2) . .
Cl1 C41 C45 Cl2 -115.8(16) . .
C43 C41 C45 Cl1 6(2) . .
Cl2 C41 C45 Cl1 115.8(16) . .
C46 Cl1 C45 O44 57(3) . .
C43 Cl1 C45 O44 114(3) . .
C41 Cl1 C45 O44 120(3) . .
C46 Cl1 C45 Cl2 0(3) . .
C43 Cl1 C45 Cl2 57(2) . .
O44 Cl1 C45 Cl2 -57(2) . .
C41 Cl1 C45 Cl2 63(2) . .
C46 Cl1 C45 C41 -63(2) . .
C43 Cl1 C45 C41 -6(2) . .
O44 Cl1 C45 C41 -120(3) . .
O44 Cl1 C46 C43 116(2) . .
C45 Cl1 C46 C43 78(2) . .
C41 Cl1 C46 C43 39.5(18) . .
C43 Cl1 C46 O44 -116(2) . .
C45 Cl1 C46 O44 -38.4(15) . .
C41 Cl1 C46 O44 -76.7(14) . .
C41 C43 C46 Cl1 -87(3) . .
Cl1 C43 C46 O44 58(2) . .
C41 C43 C46 O44 -30(4) . .
C45 O44 C46 Cl1 62(3) . .
Cl2 O44 C46 Cl1 115(2) . .
C45 O44 C46 C43 3(4) . .
Cl1 O44 C46 C43 -60(3) . .
Cl2 O44 C46 C43 55(4) . .
